data_1541993
loop_
_publ_author_name
'Guse, W.'
'Klaska, K.H.'
'Saalfeld, H.'
'Adiwidjaja, G.'

_publ_section_title
;
 The crystal structure of iron(II)dihydrogen phosphate dihydrate Fe (H2 P
 O4)2 (H2 O)2
;
_journal_name_full
;
Neues Jahrbuch fuer Mineralogie. Monatshefte (Band=Jahr) (1950-)
;
_journal_page_first 433
_journal_page_last 438
_journal_volume 1985
_journal_year 1985
_chemical_formula_sum 'Fe H8 O10 P2'
_chemical_name_systematic 'Fe (H2 P O4)2 (H2 O)2'
_space_group_IT_number 14
_symmetry_space_group_name_Hall '-P 2yn'
_symmetry_space_group_name_H-M 'P 1 21/n 1'
_cell_angle_alpha 90
_cell_angle_beta 95.13
_cell_angle_gamma 90
_cell_formula_units_Z 2
_cell_length_a 7.297
_cell_length_b 9.925
_cell_length_c 5.337
_cell_volume 384.972
_citation_journal_id_ASTM NJMMAW
_cod_data_source_file Guse_NJMMAW_1985_1977.cif
_cod_data_source_block H8Fe1O10P2
_cod_original_cell_volume 384.9718
_cod_original_sg_symbol_Hall '-P 2ybc (x-z,y,z)'
_cod_original_formula_sum 'H8 Fe1 O10 P2'
_cod_database_code 1541993

loop_
_symmetry_equiv_pos_as_xyz
x,y,z
-x+1/2,y+1/2,-z+1/2
-x,-y,-z
x-1/2,-y-1/2,z-1/2

loop_
_atom_site_label
_atom_site_type_symbol
_atom_site_fract_x
_atom_site_fract_y
_atom_site_fract_z
_atom_site_occupancy
_atom_site_U_iso_or_equiv
O5 O-2 0.8923 0.3376 0.0225 1 0.0
O3 O-2 0.2969 0.4642 0.7646 1 0.0
O2 O-2 0.8671 0.1349 0.7421 1 0.0
O1 O-2 0.6482 0.3305 0.6688 1 0.0
H3 H+1 0.0058 0.0375 0.0619 1 0.0
P1 P+5 0.8405 0.2852 0.7504 1 0.0
O4 O-2 0.9689 0.3561 0.5741 1 0.0
H1 H+1 0.0333 0.0429 0.0892 1 0.0
H2 H+1 0.0245 0.0531 0.0801 1 0.0
Fe1 Fe+2 0.5 0.5 0.5 1 0.0
H4 H+1 0.0974 0.0293 0.0102 1 0.0
